data_1517935
loop_
_publ_author_name
'Al Hazmi, Ali M.'
'Sheikh, Nadeem S.'
'Bataille, Carole J. R.'
'Al-Hadedi, Azzam A M'
'Watkin, Sam V.'
'Luker, Tim J.'
'Camp, Nicholas P.'
'Brown, Richard C. D.'

_publ_section_title
;
 trans-2-Tritylcyclohexanol as a Chiral Auxiliary in Permanganate-Mediated
 Oxidative Cyclization of 2-Methylenehept-5-enoates: Application to the
 Synthesis of trans-(+)-Linalool Oxide.
;
_journal_issue 19
_journal_name_full 'Organic letters'
_journal_page_first 5104
_journal_page_last 5107
_journal_paper_doi 10.1021/ol502454r
_journal_volume 16
_journal_year 2014
_chemical_absolute_configuration ad
_chemical_formula_moiety 'C19 H33 N O7 S'
_chemical_formula_sum 'C19 H33 N O7 S'
_chemical_formula_weight 419.52
_chemical_name_systematic
;
 ?
;
_space_group_crystal_system orthorhombic
_space_group_IT_number 18
_space_group_name_Hall 'P 2 2ab'
_space_group_name_H-M_alt 'P 21 21 2'
_symmetry_space_group_name_Hall 'P 2 2ab'
_symmetry_space_group_name_H-M 'P 21 21 2'
_atom_sites_solution_hydrogens mixed
_audit_creation_method SHELXL-2013
_cell_angle_alpha 90
_cell_angle_beta 90
_cell_angle_gamma 90
_cell_formula_units_Z 4
_cell_length_a 14.3472(14)
_cell_length_b 17.3099(13)
_cell_length_c 8.1910(10)
_cell_measurement_reflns_used 2678
_cell_measurement_temperature 120(2)
_cell_measurement_theta_max 27.48
_cell_measurement_theta_min 2.91
_cell_volume 2034.2(4)
_computing_cell_refinement 'DENZO (Otwinowski & Minor, 1997) & COLLECT (Hooft, R.W.W., 1998)'
_computing_data_collection 'COLLECT (Hooft, R.W.W., 1998)'
_computing_data_reduction 'DENZO (Otwinowski & Minor, 1997) & COLLECT (Hooft, R.W.W., 1998)'
_computing_structure_refinement 'SHELXL-2013 (Sheldrick, 2013)'
_computing_structure_solution 'SHELXS-97 (Sheldrick, 1997)'
_diffrn_ambient_temperature 120(2)
_diffrn_detector_area_resol_mean 9.091
_diffrn_measured_fraction_theta_full 0.995
_diffrn_measured_fraction_theta_max 0.995
_diffrn_measurement_device_type 'Bruker-Nonius CCD camera on \k-goniostat'
_diffrn_measurement_method '\f & \w scans to fill the asymmetric unit'
_diffrn_radiation_monochromator graphite
_diffrn_radiation_source 'Bruker Nonius FR591 Rotating Anode'
_diffrn_radiation_type MoK\a
_diffrn_radiation_wavelength 0.71073
_diffrn_reflns_av_R_equivalents 0.0410
_diffrn_reflns_av_unetI/netI 0.0374
_diffrn_reflns_Laue_measured_fraction_full 0.995
_diffrn_reflns_Laue_measured_fraction_max 0.995
_diffrn_reflns_limit_h_max 18
_diffrn_reflns_limit_h_min -18
_diffrn_reflns_limit_k_max 22
_diffrn_reflns_limit_k_min -22
_diffrn_reflns_limit_l_max 10
_diffrn_reflns_limit_l_min -10
_diffrn_reflns_number 22254
_diffrn_reflns_point_group_measured_fraction_full 0.997
_diffrn_reflns_point_group_measured_fraction_max 0.994
_diffrn_reflns_theta_full 25.242
_diffrn_reflns_theta_max 27.542
_diffrn_reflns_theta_min 3.689
_exptl_absorpt_coefficient_mu 0.200
_exptl_absorpt_correction_T_max 0.9649
_exptl_absorpt_correction_T_min 0.9135
_exptl_absorpt_correction_type multi-scan
_exptl_absorpt_process_details
;
SADABS V2.10 (Sheldrick, G.M., 2003)
;
_exptl_crystal_colour Colourless
_exptl_crystal_density_diffrn 1.370
_exptl_crystal_density_method 'not measured'
_exptl_crystal_description Slab
_exptl_crystal_F_000 904
_exptl_crystal_size_max 0.46
_exptl_crystal_size_mid 0.42
_exptl_crystal_size_min 0.18
_refine_diff_density_max 0.843
_refine_diff_density_min -0.784
_refine_diff_density_rms 0.056
_refine_ls_abs_structure_details
;
 Flack x determined using 1679 quotients [(I+)-(I-)]/[(I+)+(I-)]
 (Parsons and Flack (2004), Acta Cryst. A60, s61).
;
_refine_ls_abs_structure_Flack 0.01(2)
_refine_ls_extinction_method none
_refine_ls_goodness_of_fit_ref 1.048
_refine_ls_hydrogen_treatment mixed
_refine_ls_matrix_type full
_refine_ls_number_parameters 265
_refine_ls_number_reflns 4671
_refine_ls_number_restraints 6
_refine_ls_restrained_S_all 1.281
_refine_ls_R_factor_all 0.0462
_refine_ls_R_factor_gt 0.0393
_refine_ls_shift/su_max 0.003
_refine_ls_shift/su_mean 0.000
_refine_ls_structure_factor_coef Fsqd
_refine_ls_weighting_details 'w=1/[\s^2^(Fo^2^)+(0.0510P)^2^+0.8422P] where P=(Fo^2^+2Fc^2^)/3'
_refine_ls_weighting_scheme calc
_refine_ls_wR_factor_gt 0.0948
_refine_ls_wR_factor_ref 0.0979
_reflns_Friedel_coverage 0.754
_reflns_Friedel_fraction_full 0.999
_reflns_Friedel_fraction_max 0.993
_reflns_number_gt 4213
_reflns_number_total 4671
_reflns_threshold_expression 'I > 2\s(I)'
_cod_data_source_file ol502454r_si_003.cif
_cod_data_source_block 04sot0540
_cod_database_code 1517935
_shelx_space_group_comment
;
The symmetry employed for this shelxl refinement is uniquely defined
by the following loop, which should always be used as a source of
symmetry information in preference to the above space-group names.
They are only intended as comments.
;
_shelxl_version_number 2013-3

loop_
_space_group_symop_operation_xyz
'x, y, z'
'-x, -y, z'
'-x+1/2, y+1/2, -z'
'x+1/2, -y+1/2, -z'

loop_
_atom_site_label
_atom_site_type_symbol
_atom_site_fract_x
_atom_site_fract_y
_atom_site_fract_z
_atom_site_U_iso_or_equiv
_atom_site_adp_type
_atom_site_occupancy
_atom_site_site_symmetry_order
_atom_site_calc_flag
_atom_site_refinement_flags_posn
_atom_site_refinement_flags_adp
C1 C 0.6510(2) 1.14862(17) 0.3889(4) 0.0221(6) Uani 1 1 d . .
H1A H 0.6825 1.1798 0.4721 0.033 Uiso 1 1 calc R U
H1B H 0.5875 1.1367 0.4253 0.033 Uiso 1 1 calc R U
H1C H 0.6484 1.1776 0.2862 0.033 Uiso 1 1 calc R U
C2 C 0.6611(2) 1.02672(18) 0.2270(4) 0.0283(7) Uani 1 1 d . .
H2A H 0.6632 1.0562 0.1249 0.042 Uiso 1 1 calc R U
H2B H 0.5962 1.0150 0.2545 0.042 Uiso 1 1 calc R U
H2C H 0.6959 0.9784 0.2138 0.042 Uiso 1 1 calc R U
C3 C 0.7044(2) 1.07399(16) 0.3628(3) 0.0181(6) Uani 1 1 d . .
C4 C 0.7082(2) 1.02677(15) 0.5210(3) 0.0183(6) Uani 1 1 d . .
H4 H 0.6434 1.0133 0.5555 0.022 Uiso 1 1 calc R U
C5 C 0.7598(2) 1.06314(18) 0.6649(4) 0.0255(7) Uani 1 1 d . .
H5A H 0.7721 1.1186 0.6447 0.031 Uiso 1 1 calc R U
H5B H 0.7234 1.0579 0.7669 0.031 Uiso 1 1 calc R U
C6 C 0.8506(2) 1.01764(16) 0.6750(4) 0.0224(6) Uani 1 1 d . .
H6A H 0.8732 1.0142 0.7890 0.027 Uiso 1 1 calc R U
H6B H 0.8997 1.0414 0.6064 0.027 Uiso 1 1 calc R U
C7 C 0.82254(19) 0.93850(16) 0.6100(3) 0.0167(6) Uani 1 1 d . .
C8 C 0.9025(2) 0.89073(17) 0.5363(4) 0.0222(6) Uani 1 1 d . .
H8A H 0.9457 0.8754 0.6248 0.027 Uiso 1 1 calc R U
H8B H 0.8764 0.8429 0.4881 0.027 Uiso 1 1 calc R U
C9 C 0.78050(19) 0.88830(16) 0.7460(3) 0.0170(6) Uani 1 1 d . .
C10 C 0.66730(19) 0.79987(16) 0.8653(3) 0.0166(6) Uani 1 1 d . .
H10A H 0.7154 0.7592 0.8855 0.020 Uiso 1 1 calc R U
C11 C 0.57399(19) 0.76188(16) 0.8189(3) 0.0154(6) Uani 1 1 d . .
C12 C 0.5760(2) 0.74695(16) 0.6368(3) 0.0180(6) Uani 1 1 d . .
H12A H 0.5120 0.7476 0.5919 0.022 Uiso 1 1 calc R U
H12B H 0.6041 0.6958 0.6141 0.022 Uiso 1 1 calc R U
C13 C 0.6451(2) 0.84295(17) 1.0261(3) 0.0213(6) Uani 1 1 d . .
H13A H 0.6892 0.8284 1.1138 0.026 Uiso 1 1 calc R U
H13B H 0.6468 0.8997 1.0105 0.026 Uiso 1 1 calc R U
C14 C 0.5454(2) 0.81461(17) 1.0644(3) 0.0217(6) Uani 1 1 d . .
H14 H 0.5123 0.8458 1.1494 0.026 Uiso 1 1 calc R U
C15 C 0.5506(2) 0.72759(18) 1.1026(4) 0.0237(6) Uani 1 1 d . .
H15A H 0.4917 0.7089 1.1517 0.028 Uiso 1 1 calc R U
H15B H 0.6028 0.7160 1.1777 0.028 Uiso 1 1 calc R U
C16 C 0.5671(2) 0.69047(16) 0.9313(3) 0.0204(6) Uani 1 1 d . .
H16A H 0.6255 0.6600 0.9293 0.024 Uiso 1 1 calc R U
H16B H 0.5144 0.6568 0.8995 0.024 Uiso 1 1 calc R U
C17 C 0.4987(2) 0.81661(16) 0.8943(3) 0.0188(6) Uani 1 1 d . .
C18 C 0.4910(2) 0.89842(16) 0.8242(4) 0.0230(6) Uani 1 1 d . .
H18A H 0.4634 0.8961 0.7149 0.034 Uiso 1 1 calc R U
H18B H 0.5533 0.9215 0.8174 0.034 Uiso 1 1 calc R U
H18C H 0.4515 0.9300 0.8955 0.034 Uiso 1 1 calc R U
C19 C 0.4001(2) 0.78196(18) 0.8895(4) 0.0260(7) Uani 1 1 d . .
H19A H 0.3564 0.8173 0.9430 0.039 Uiso 1 1 calc R U
H19B H 0.3999 0.7322 0.9467 0.039 Uiso 1 1 calc R U
H19C H 0.3812 0.7742 0.7757 0.039 Uiso 1 1 calc R U
N1 N 0.69659(16) 0.84992(13) 0.7257(3) 0.0148(5) Uani 1 1 d . .
O1 O 0.79769(15) 1.09635(12) 0.3193(3) 0.0255(5) Uani 1 1 d . .
H1 H 0.8249 1.0590 0.2746 0.038 Uiso 1 1 calc R U
O2 O 0.75869(13) 0.95689(10) 0.4843(2) 0.0170(4) Uani 1 1 d . .
O3 O 0.95303(15) 0.93044(14) 0.4156(3) 0.0305(5) Uani 1 1 d . .
H3 H 0.9208 0.9672 0.3797 0.046 Uiso 1 1 calc R U
O4 O 0.82213(14) 0.88166(13) 0.8756(2) 0.0235(5) Uani 1 1 d . .
O5 O 0.58381(14) 0.88094(11) 0.4845(2) 0.0197(4) Uani 1 1 d . .
O6 O 0.71364(14) 0.79028(12) 0.4384(2) 0.0207(4) Uani 1 1 d . .
S1 S 0.64424(5) 0.82160(4) 0.54565(8) 0.01503(15) Uani 1 1 d . .
O1S O 0.90409(17) 0.97988(13) 0.1155(3) 0.0296(5) Uani 1 1 d D .
H1S H 0.876(2) 0.9498(19) 0.040(4) 0.044 Uiso 1 1 d D U
H2S H 0.9530(12) 0.9535(8) 0.131(3) 0.044 Uiso 1 1 d D U

loop_
_atom_site_aniso_label
_atom_site_aniso_U_11
_atom_site_aniso_U_22
_atom_site_aniso_U_33
_atom_site_aniso_U_23
_atom_site_aniso_U_13
_atom_site_aniso_U_12
C1 0.0230(14) 0.0178(13) 0.0257(15) 0.0033(12) -0.0022(13) 0.0012(12)
C2 0.0383(19) 0.0235(15) 0.0230(15) 0.0010(13) -0.0096(14) 0.0010(14)
C3 0.0182(14) 0.0173(13) 0.0189(14) 0.0017(11) -0.0018(11) -0.0009(11)
C4 0.0191(13) 0.0183(13) 0.0175(13) 0.0001(11) -0.0004(12) 0.0026(11)
C5 0.0283(16) 0.0254(16) 0.0227(15) -0.0036(13) -0.0057(13) 0.0050(13)
C6 0.0219(15) 0.0207(14) 0.0244(14) 0.0011(12) -0.0034(13) -0.0044(12)
C7 0.0147(13) 0.0190(13) 0.0163(13) 0.0029(11) -0.0022(11) -0.0012(10)
C8 0.0172(14) 0.0270(15) 0.0226(14) 0.0081(13) 0.0033(12) 0.0012(11)
C9 0.0139(13) 0.0178(13) 0.0193(14) 0.0004(12) 0.0013(11) 0.0007(11)
C10 0.0193(14) 0.0193(14) 0.0112(12) 0.0034(10) 0.0012(10) -0.0014(10)
C11 0.0175(14) 0.0139(13) 0.0146(13) -0.0009(11) 0.0012(11) -0.0007(10)
C12 0.0221(14) 0.0155(13) 0.0164(14) 0.0000(11) 0.0021(11) -0.0030(11)
C13 0.0258(14) 0.0237(14) 0.0144(13) -0.0025(11) 0.0007(13) -0.0048(12)
C14 0.0267(15) 0.0222(14) 0.0163(13) -0.0018(13) 0.0073(12) -0.0007(12)
C15 0.0276(15) 0.0253(15) 0.0183(14) 0.0045(12) 0.0045(13) 0.0001(13)
C16 0.0257(15) 0.0171(14) 0.0182(13) 0.0039(12) 0.0024(11) -0.0017(11)
C17 0.0206(14) 0.0152(12) 0.0206(13) 0.0003(12) 0.0053(12) 0.0001(11)
C18 0.0242(15) 0.0162(14) 0.0286(15) 0.0017(13) 0.0078(13) 0.0056(12)
C19 0.0232(15) 0.0270(16) 0.0280(16) 0.0030(14) 0.0049(14) 0.0000(13)
N1 0.0155(11) 0.0175(11) 0.0113(10) 0.0008(9) -0.0001(9) -0.0001(9)
O1 0.0227(11) 0.0212(11) 0.0327(12) 0.0029(9) 0.0098(10) -0.0016(9)
O2 0.0164(9) 0.0186(9) 0.0161(10) 0.0017(8) -0.0020(8) 0.0032(7)
O3 0.0202(11) 0.0399(13) 0.0313(13) 0.0132(11) 0.0075(10) 0.0035(10)
O4 0.0219(11) 0.0309(11) 0.0176(10) 0.0054(9) -0.0058(9) -0.0050(9)
O5 0.0173(9) 0.0204(9) 0.0215(10) 0.0056(8) -0.0049(8) -0.0010(8)
O6 0.0232(10) 0.0251(10) 0.0140(9) -0.0006(8) 0.0037(9) 0.0007(8)
S1 0.0169(3) 0.0156(3) 0.0125(3) 0.0004(3) -0.0012(3) -0.0005(3)
O1S 0.0291(12) 0.0307(12) 0.0290(12) -0.0032(10) -0.0099(10) 0.0000(10)

loop_
_atom_type_symbol
_atom_type_description
_atom_type_scat_dispersion_real
_atom_type_scat_dispersion_imag
_atom_type_scat_source
C C 0.0033 0.0016 'International Tables Vol C Tables 4.2.6.8 and 6.1.1.4'
H H 0.0000 0.0000 'International Tables Vol C Tables 4.2.6.8 and 6.1.1.4'
N N 0.0061 0.0033 'International Tables Vol C Tables 4.2.6.8 and 6.1.1.4'
O O 0.0106 0.0060 'International Tables Vol C Tables 4.2.6.8 and 6.1.1.4'
S S 0.1246 0.1234 'International Tables Vol C Tables 4.2.6.8 and 6.1.1.4'

loop_
_geom_angle_atom_site_label_1
_geom_angle_atom_site_label_2
_geom_angle_atom_site_label_3
_geom_angle
C3 C1 H1A 109.5
C3 C1 H1B 109.5
H1A C1 H1B 109.5
C3 C1 H1C 109.5
H1A C1 H1C 109.5
H1B C1 H1C 109.5
C3 C2 H2A 109.5
C3 C2 H2B 109.5
H2A C2 H2B 109.5
C3 C2 H2C 109.5
H2A C2 H2C 109.5
H2B C2 H2C 109.5
O1 C3 C2 110.2(2)
O1 C3 C1 106.0(2)
C2 C3 C1 110.9(2)
O1 C3 C4 108.7(2)
C2 C3 C4 110.3(2)
C1 C3 C4 110.7(2)
O2 C4 C5 105.3(2)
O2 C4 C3 106.8(2)
C5 C4 C3 116.7(2)
O2 C4 H4 109.3
C5 C4 H4 109.3
C3 C4 H4 109.3
C6 C5 C4 104.1(2)
C6 C5 H5A 110.9
C4 C5 H5A 110.9
C6 C5 H5B 110.9
C4 C5 H5B 110.9
H5A C5 H5B 109.0
C5 C6 C7 102.7(2)
C5 C6 H6A 111.2
C7 C6 H6A 111.2
C5 C6 H6B 111.2
C7 C6 H6B 111.2
H6A C6 H6B 109.1
O2 C7 C6 102.9(2)
O2 C7 C9 113.6(2)
C6 C7 C9 111.0(2)
O2 C7 C8 108.6(2)
C6 C7 C8 115.0(2)
C9 C7 C8 105.9(2)
O3 C8 C7 113.4(2)
O3 C8 H8A 108.9
C7 C8 H8A 108.9
O3 C8 H8B 108.9
C7 C8 H8B 108.9
H8A C8 H8B 107.7
O4 C9 N1 118.9(3)
O4 C9 C7 119.4(2)
N1 C9 C7 121.7(2)
N1 C10 C11 107.6(2)
N1 C10 C13 115.4(2)
C11 C10 C13 103.7(2)
N1 C10 H10A 109.9
C11 C10 H10A 109.9
C13 C10 H10A 109.9
C12 C11 C10 107.4(2)
C12 C11 C16 116.9(2)
C10 C11 C16 104.5(2)
C12 C11 C17 120.4(2)
C10 C11 C17 104.2(2)
C16 C11 C17 101.8(2)
C11 C12 S1 107.40(19)
C11 C12 H12A 110.2
S1 C12 H12A 110.2
C11 C12 H12B 110.2
S1 C12 H12B 110.2
H12A C12 H12B 108.5
C14 C13 C10 102.2(2)
C14 C13 H13A 111.3
C10 C13 H13A 111.3
C14 C13 H13B 111.3
C10 C13 H13B 111.3
H13A C13 H13B 109.2
C15 C14 C13 107.9(2)
C15 C14 C17 103.1(2)
C13 C14 C17 102.2(2)
C15 C14 H14 114.2
C13 C14 H14 114.2
C17 C14 H14 114.2
C14 C15 C16 103.2(2)
C14 C15 H15A 111.1
C16 C15 H15A 111.1
C14 C15 H15B 111.1
C16 C15 H15B 111.1
H15A C15 H15B 109.1
C11 C16 C15 102.5(2)
C11 C16 H16A 111.3
C15 C16 H16A 111.3
C11 C16 H16B 111.3
C15 C16 H16B 111.3
H16A C16 H16B 109.2
C18 C17 C19 106.6(2)
C18 C17 C14 112.9(2)
C19 C17 C14 114.4(2)
C18 C17 C11 117.5(2)
C19 C17 C11 112.9(2)
C14 C17 C11 92.5(2)
C17 C18 H18A 109.5
C17 C18 H18B 109.5
H18A C18 H18B 109.5
C17 C18 H18C 109.5
H18A C18 H18C 109.5
H18B C18 H18C 109.5
C17 C19 H19A 109.5
C17 C19 H19B 109.5
H19A C19 H19B 109.5
C17 C19 H19C 109.5
H19A C19 H19C 109.5
H19B C19 H19C 109.5
C9 N1 C10 115.5(2)
C9 N1 S1 128.1(2)
C10 N1 S1 111.51(17)
C3 O1 H1 109.5
C7 O2 C4 111.3(2)
C8 O3 H3 109.5
O6 S1 O5 118.45(12)
O6 S1 N1 109.17(12)
O5 S1 N1 110.99(12)
O6 S1 C12 111.29(13)
O5 S1 C12 109.47(13)
N1 S1 C12 94.99(12)
H1S O1S H2S 99(2)

loop_
_geom_bond_atom_site_label_1
_geom_bond_atom_site_label_2
_geom_bond_distance
C1 C3 1.517(4)
C1 H1A 0.9800
C1 H1B 0.9800
C1 H1C 0.9800
C2 C3 1.514(4)
C2 H2A 0.9800
C2 H2B 0.9800
C2 H2C 0.9800
C3 O1 1.438(4)
C3 C4 1.533(4)
C4 O2 1.442(3)
C4 C5 1.527(4)
C4 H4 1.0000
C5 C6 1.525(4)
C5 H5A 0.9900
C5 H5B 0.9900
C6 C7 1.524(4)
C6 H6A 0.9900
C6 H6B 0.9900
C7 O2 1.414(3)
C7 C9 1.537(4)
C7 C8 1.538(4)
C8 O3 1.405(4)
C8 H8A 0.9900
C8 H8B 0.9900
C9 O4 1.223(3)
C9 N1 1.385(4)
C10 N1 1.495(3)
C10 C11 1.539(4)
C10 C13 1.546(4)
C10 H10A 1.0000
C11 C12 1.514(4)
C11 C16 1.545(4)
C11 C17 1.564(4)
C12 S1 1.785(3)
C12 H12A 0.9900
C12 H12B 0.9900
C13 C14 1.545(4)
C13 H13A 0.9900
C13 H13B 0.9900
C14 C15 1.540(4)
C14 C17 1.547(4)
C14 H14 1.0000
C15 C16 1.561(4)
C15 H15A 0.9900
C15 H15B 0.9900
C16 H16A 0.9900
C16 H16B 0.9900
C17 C18 1.532(4)
C17 C19 1.536(4)
C18 H18A 0.9800
C18 H18B 0.9800
C18 H18C 0.9800
C19 H19A 0.9800
C19 H19B 0.9800
C19 H19C 0.9800
N1 S1 1.726(2)
O1 H1 0.8400
O3 H3 0.8400
O5 S1 1.435(2)
O6 S1 1.434(2)
O1S H1S 0.90(2)
O1S H2S 0.85(2)
